data_7106195
loop_
_publ_author_name
'Xiaofei Kuang'
'Xiao-Yuan Wu'
'Jian Zhang'
'Can-Zhong Lu'

_publ_section_title
;
 Surface modification of polyoxometalate host&#x0096;guest supramolecular
 architectures: from metal&#x0096;organic pseudorotaxane framework to
 molecular box
;
_journal_name_full Chem.Commun.
_journal_page_first 4150
_journal_paper_doi 10.1039/c0cc05855f
_journal_volume 47
_journal_year 2011
_chemical_formula_moiety 'C20 H20 Ag14 N30 O40 Si W12'
_chemical_formula_sum 'C20 H20 Ag14 N30 O40 Si W12'
_chemical_formula_weight 5065.13
_chemical_name_systematic
;
?
;
_space_group_IT_number 2
_symmetry_cell_setting triclinic
_symmetry_space_group_name_Hall '-P 1'
_symmetry_space_group_name_H-M 'P -1'
_atom_sites_solution_hydrogens geom
_atom_sites_solution_primary direct
_atom_sites_solution_secondary difmap
_audit_creation_method SHELXL-97
_cell_angle_alpha 95.155(8)
_cell_angle_beta 101.758(6)
_cell_angle_gamma 115.984(5)
_cell_formula_units_Z 2
_cell_length_a 13.0124(2)
_cell_length_b 14.2918(2)
_cell_length_c 23.7647(3)
_cell_measurement_reflns_used 10181
_cell_measurement_temperature 293(2)
_cell_measurement_theta_max 27.4835
_cell_measurement_theta_min 3.0623
_cell_volume 3808.0(3)
_computing_structure_refinement 'SHELXL-97 (Sheldrick, 1997)'
_computing_structure_solution 'SHELXS-97 (Sheldrick, 1990)'
_diffrn_ambient_temperature 293(2)
_diffrn_detector_area_resol_mean 14.6306
_diffrn_measured_fraction_theta_full 0.954
_diffrn_measured_fraction_theta_max 0.954
_diffrn_measurement_device_type Saturn70
_diffrn_measurement_method CCD_Profile_fitting
_diffrn_radiation_monochromator confocal
_diffrn_radiation_source 'fine-focus sealed tube'
_diffrn_radiation_type MoK\a
_diffrn_radiation_wavelength 0.71073
_diffrn_reflns_av_R_equivalents 0.0502
_diffrn_reflns_av_sigmaI/netI 0.0649
_diffrn_reflns_limit_h_max 15
_diffrn_reflns_limit_h_min -14
_diffrn_reflns_limit_k_max 16
_diffrn_reflns_limit_k_min -16
_diffrn_reflns_limit_l_max 28
_diffrn_reflns_limit_l_min -28
_diffrn_reflns_number 24226
_diffrn_reflns_theta_full 25.00
_diffrn_reflns_theta_max 25.00
_diffrn_reflns_theta_min 2.15
_exptl_absorpt_coefficient_mu 21.653
_exptl_absorpt_correction_T_max 0.2207
_exptl_absorpt_correction_T_min 0.0982
_exptl_absorpt_correction_type multi-scan
_exptl_crystal_density_diffrn 4.417
_exptl_crystal_density_method 'not measured'
_exptl_crystal_F_000 4460
_exptl_crystal_size_max 0.20
_exptl_crystal_size_mid 0.20
_exptl_crystal_size_min 0.10
_refine_diff_density_max 2.979
_refine_diff_density_min -3.591
_refine_diff_density_rms 0.485
_refine_ls_extinction_method none
_refine_ls_goodness_of_fit_ref 1.015
_refine_ls_hydrogen_treatment constr
_refine_ls_matrix_type full
_refine_ls_number_parameters 1113
_refine_ls_number_reflns 12798
_refine_ls_number_restraints 258
_refine_ls_restrained_S_all 1.009
_refine_ls_R_factor_all 0.0925
_refine_ls_R_factor_gt 0.0874
_refine_ls_shift/su_max 0.003
_refine_ls_shift/su_mean 0.000
_refine_ls_structure_factor_coef Fsqd
_refine_ls_weighting_details 'calc w=1/[\s^2^(Fo^2^)+(0.1775P)^2^+442.6632P] where P=(Fo^2^+2Fc^2^)/3'
_refine_ls_weighting_scheme calc
_refine_ls_wR_factor_gt 0.2825
_refine_ls_wR_factor_ref 0.2878
_reflns_number_gt 11599
_reflns_number_total 12798
_reflns_threshold_expression >2sigma(I)
_cod_data_source_file c0cc05855f.txt
_cod_data_source_block a
_cod_depositor_comments
;
The following automatic conversions were performed:

'_exptl_absorpt_correction_type' value 'Multi-scan' changed to
'multi-scan' according to the built-in table from CIF Core dictionary
named 'cif_core.dic' version 2.4.1 from 2010-06-29.

Automatic conversion script
Id: cif_fix_values 1646 2011-03-28 12:23:43Z adriana 
;
_cod_original_sg_symbol_H-M P-1
_cod_database_code 7106195

loop_
_symmetry_equiv_pos_as_xyz
'x, y, z'
'-x, -y, -z'

loop_
_atom_site_label
_atom_site_type_symbol
_atom_site_fract_x
_atom_site_fract_y
_atom_site_fract_z
_atom_site_U_iso_or_equiv
_atom_site_adp_type
_atom_site_occupancy
_atom_site_symmetry_multiplicity
_atom_site_calc_flag
_atom_site_refinement_flags
_atom_site_disorder_assembly
_atom_site_disorder_group
Si1 Si 0.0000 0.0000 0.0000 0.020(2) Uani 1 2 d SU . .
Si2 Si 1.0000 0.5000 0.5000 0.029(3) Uani 1 2 d S . .
W1 W -0.11534(11) -0.09446(9) 0.11723(5) 0.0257(3) Uani 1 1 d . . .
W2 W -0.20731(11) -0.27000(9) -0.01874(5) 0.0263(3) Uani 1 1 d . . .
W3 W 0.18424(12) -0.02573(10) 0.12280(5) 0.0323(3) Uani 1 1 d . . .
W4 W 0.09169(13) -0.19771(10) -0.01431(6) 0.0315(3) Uani 1 1 d . . .
W5 W 0.09596(13) 0.17457(10) 0.13670(5) 0.0306(3) Uani 1 1 d . . .
W6 W 0.30061(11) 0.07301(11) 0.00661(6) 0.0315(3) Uani 1 1 d . . .
W7 W 1.06038(11) 0.28361(9) 0.48557(5) 0.0254(3) Uani 1 1 d . . .
W8 W 0.71113(13) 0.45554(13) 0.49910(6) 0.0396(4) Uani 1 1 d . . .
W9 W 0.77353(13) 0.23974(10) 0.48778(6) 0.0357(4) Uani 1 1 d . . .
W10 W 1.17722(12) 0.46445(11) 0.62180(6) 0.0321(3) Uani 1 1 d . . .
W11 W 0.87864(14) 0.31510(10) 0.36487(6) 0.0381(4) Uani 1 1 d . . .
W12 W 0.88967(17) 0.42525(12) 0.62226(6) 0.0449(4) Uani 1 1 d . . .
Ag1 Ag 0.5002(2) 0.4579(2) 0.24990(11) 0.0368(6) Uani 1 1 d . . .
Ag2 Ag 0.7318(2) 0.7091(2) 0.24236(11) 0.0358(6) Uani 1 1 d . . .
Ag3 Ag 0.2312(2) 0.4872(2) 0.24910(11) 0.0378(6) Uani 1 1 d . . .
Ag4 Ag 0.8569(3) 0.9783(2) 0.49176(10) 0.0364(6) Uani 1 1 d . . .
Ag5 Ag 0.1234(3) 0.5022(2) -0.01102(10) 0.0396(6) Uani 1 1 d . . .
Ag6 Ag 0.4870(3) 0.6828(2) 0.26812(10) 0.0425(7) Uani 1 1 d . . .
Ag7 Ag 0.2621(3) 0.7577(2) 0.24410(11) 0.0454(7) Uani 1 1 d . . .
Ag9 Ag 0.5813(3) 0.9235(3) 0.51873(12) 0.0509(8) Uani 1 1 d . . .
Ag10 Ag -0.0285(3) 0.1963(2) -0.25065(11) 0.0482(7) Uani 1 1 d . . .
Ag11 Ag 0.4227(3) 0.6053(3) -0.00282(11) 0.0545(8) Uani 1 1 d . . .
Ag12 Ag 0.7175(4) 0.9546(3) 0.22507(13) 0.0652(10) Uani 1 1 d . . .
Ag8 Ag 0.7862(4) 1.3366(2) 0.12138(16) 0.0623(9) Uani 1 1 d . . .
Ag13 Ag 0.3184(12) 0.2501(14) 0.4525(4) 0.037(3) Uani 0.84(5) 1 d P . .
Ag15 Ag 0.356(5) 0.303(8) 0.469(3) 0.043(12) Uani 0.16(5) 1 d P . .
Ag14 Ag 0.4951(5) 1.0142(10) 0.2362(3) 0.056(3) Uani 0.63(2) 1 d P . .
Ag16 Ag 0.4778(8) 0.9426(14) 0.2221(4) 0.046(4) Uani 0.37(2) 1 d P . .
O1 O 0.108(3) -0.029(3) 0.0181(16) 0.017(7) Uani 0.50 1 d PU . .
O2 O -0.114(3) -0.084(3) 0.0140(13) 0.010(6) Uani 0.50 1 d PU . .
O3 O -0.023(4) -0.005(3) -0.0666(17) 0.023(8) Uani 0.50 1 d PU . .
O4 O 0.049(3) 0.125(3) 0.0331(15) 0.014(7) Uani 0.50 1 d PU . .
O5 O -0.166(3) -0.140(2) 0.1730(12) 0.062(9) Uani 1 1 d . . .
O6 O -0.167(3) -0.224(2) 0.0606(10) 0.052(8) Uani 1 1 d . . .
O7 O -0.035(3) 0.054(2) 0.1521(14) 0.058(7) Uani 1 1 d U . .
O8 O -0.234(3) -0.074(2) 0.0731(13) 0.056(7) Uani 1 1 d U . .
O9 O 0.033(3) -0.097(3) 0.1390(15) 0.069(8) Uani 1 1 d U . .
O10 O -0.301(2) -0.397(2) -0.0279(12) 0.050(6) Uani 1 1 d U . .
O11 O -0.065(3) -0.279(3) -0.0069(12) 0.070(10) Uani 1 1 d . . .
O12 O 0.306(3) 0.205(3) 0.0278(11) 0.064(9) Uani 1 1 d . . .
O13 O -0.199(3) -0.263(3) -0.1000(16) 0.078(10) Uani 1 1 d U . .
O14 O 0.266(2) -0.043(2) 0.1815(11) 0.046(6) Uani 1 1 d . . .
O15 O 0.187(3) 0.104(3) 0.152(2) 0.100(15) Uani 1 1 d . . .
O16 O 0.137(3) -0.151(2) 0.0669(13) 0.063(8) Uani 1 1 d U . .
O17 O 0.297(3) 0.047(2) 0.0841(13) 0.064(8) Uani 1 1 d U . .
O18 O 0.440(2) 0.104(2) 0.0093(12) 0.051(7) Uani 1 1 d . . .
O19 O 0.1363(19) -0.2913(16) -0.0185(9) 0.030(5) Uani 1 1 d U . .
O20 O -0.018(3) 0.206(3) 0.0964(16) 0.079(10) Uani 1 1 d U . .
O21 O 0.218(3) -0.077(2) -0.0202(13) 0.067(8) Uani 1 1 d U . .
O22 O 0.139(3) 0.261(2) 0.1993(11) 0.056(7) Uani 1 1 d . . .
O31 O 1.123(4) 0.570(3) 0.4828(19) 0.030(9) Uani 0.50 1 d PU . .
O32 O 1.046(4) 0.518(4) 0.570(2) 0.037(10) Uani 0.50 1 d PU . .
O33 O 0.915(4) 0.547(3) 0.4851(19) 0.026(9) Uani 0.50 1 d P . .
O34 O 0.956(3) 0.379(3) 0.4712(15) 0.019(8) Uani 0.50 1 d PU . .
O35 O 1.090(2) 0.183(2) 0.4812(11) 0.046(6) Uani 1 1 d U . .
O36 O 0.900(3) 0.217(2) 0.4966(12) 0.057(7) Uani 1 1 d U . .
O37 O 1.201(3) 0.391(3) 0.4789(13) 0.070(10) Uani 1 1 d . . .
O38 O 0.982(3) 0.277(3) 0.4077(14) 0.071(9) Uani 1 1 d U . .
O39 O 1.118(2) 0.334(2) 0.5695(11) 0.045(6) Uani 1 1 d U . .
O40 O 0.576(3) 0.436(3) 0.5007(16) 0.069(10) Uani 1 1 d . . .
O41 O 1.287(3) 0.529(2) 0.5807(14) 0.065(8) Uani 1 1 d U . .
O42 O 0.698(4) 0.325(3) 0.4779(16) 0.082(10) Uani 1 1 d U . .
O43 O 0.771(4) 0.448(3) 0.5767(19) 0.098(12) Uani 1 1 d U . .
O44 O 0.985(3) 0.577(2) 0.651(2) 0.094(14) Uani 1 1 d . . .
O45 O 0.664(3) 0.112(2) 0.4828(13) 0.061(8) Uani 1 1 d U . .
O46 O 0.771(3) 0.238(3) 0.4077(15) 0.070(9) Uani 1 1 d . . .
O47 O 0.821(3) 0.292(3) 0.5670(15) 0.076(9) Uani 1 1 d U . .
O48 O 1.258(2) 0.447(2) 0.6798(11) 0.046(6) Uani 1 1 d U . .
O49 O 1.033(3) 0.412(3) 0.6440(16) 0.073(9) Uani 1 1 d U . .
O50 O 0.798(4) 0.397(3) 0.3524(19) 0.097(12) Uani 1 1 d U . .
O51 O 0.825(3) 0.229(3) 0.2997(11) 0.056(8) Uani 1 1 d . . .
O52 O 0.838(2) 0.3861(19) 0.6793(10) 0.040(6) Uani 1 1 d . . .
N1 N 0.210(3) 0.643(2) 0.1691(11) 0.034(6) Uani 1 1 d U . .
N2 N 0.177(2) 0.539(2) 0.1736(9) 0.025(5) Uani 1 1 d U . .
C3 C 0.149(3) 0.486(2) 0.1193(11) 0.026(6) Uani 1 1 d U . .
H3A H 0.1309 0.4145 0.1102 0.031 Uiso 1 1 calc R . .
N4 N 0.151(2) 0.547(2) 0.0790(11) 0.036(6) Uani 1 1 d . . .
C5 C 0.179(3) 0.637(2) 0.1129(13) 0.030(7) Uani 1 1 d . . .
H5A H 0.1762 0.6937 0.0974 0.037 Uiso 1 1 calc R . .
N6 N 0.581(2) 1.061(2) 0.1700(14) 0.042(7) Uani 1 1 d . . .
N7 N 0.677(2) 1.042(2) 0.1676(11) 0.033(6) Uani 1 1 d . . .
C8 C 0.743(3) 1.115(3) 0.1439(15) 0.040(8) Uani 1 1 d U . .
H8A H 0.8155 1.1239 0.1389 0.049 Uiso 1 1 calc R . .
N9 N 0.694(2) 1.179(2) 0.1272(13) 0.036(6) Uani 1 1 d U . .
C10 C 0.593(3) 1.143(3) 0.1457(17) 0.042(8) Uani 1 1 d U . .
H10A H 0.5411 1.1716 0.1418 0.051 Uiso 1 1 calc R . .
N11 N 0.119(3) 0.500(2) -0.1405(12) 0.036(6) Uani 1 1 d U . .
N12 N 0.092(2) 0.4395(18) -0.1004(9) 0.021(5) Uani 1 1 d . . .
C13 C 0.038(2) 0.333(2) -0.1260(11) 0.018(5) Uani 1 1 d U . .
H13A H 0.0100 0.2751 -0.1080 0.021 Uiso 1 1 calc R . .
N14 N 0.036(2) 0.332(2) -0.1858(11) 0.031(6) Uani 1 1 d . . .
C15 C 0.081(3) 0.434(3) -0.1883(15) 0.040(8) Uani 1 1 d . . .
H15A H 0.0855 0.4558 -0.2238 0.048 Uiso 1 1 calc R . .
N16 N 0.505(4) 0.792(3) 0.1650(15) 0.070(11) Uani 1 1 d U . .
N17 N 0.471(3) 0.691(2) 0.1799(15) 0.054(9) Uani 1 1 d . . .
C18 C 0.442(3) 0.620(3) 0.1289(13) 0.047(10) Uani 1 1 d . . .
H18A H 0.4212 0.5485 0.1259 0.056 Uiso 1 1 calc R . .
N19 N 0.449(3) 0.672(3) 0.0829(12) 0.060(10) Uani 1 1 d . . .
C20 C 0.483(5) 0.776(3) 0.1087(16) 0.073(16) Uani 1 1 d . . .
H20A H 0.4891 0.8293 0.0875 0.088 Uiso 1 1 calc R . .
N21 N 0.786(3) 0.9272(19) 0.3059(11) 0.034(7) Uani 1 1 d . . .
N22 N 0.792(2) 0.834(2) 0.3151(12) 0.030(6) Uani 1 1 d . . .
C23 C 0.812(3) 0.841(2) 0.3709(13) 0.027(7) Uani 1 1 d . . .
H23A H 0.8079 0.7853 0.3890 0.033 Uiso 1 1 calc R . .
N24 N 0.838(3) 0.936(2) 0.4009(13) 0.038(7) Uani 1 1 d . . .
C25 C 0.814(4) 0.983(3) 0.3595(17) 0.058(12) Uani 1 1 d . . .
H25A H 0.8165 1.0490 0.3666 0.070 Uiso 1 1 calc R . .
N26 N 0.655(2) 0.574(2) 0.1708(10) 0.028(6) Uani 1 1 d . . .
N27 N 0.570(2) 0.478(2) 0.1773(11) 0.031(6) Uani 1 1 d . . .
C28 C 0.534(3) 0.410(3) 0.1251(14) 0.039(8) Uani 1 1 d . . .
H28A H 0.4741 0.3401 0.1158 0.047 Uiso 1 1 calc R . .
N29 N 0.597(3) 0.460(2) 0.0887(14) 0.046(8) Uani 1 1 d . . .
C30 C 0.666(3) 0.560(3) 0.1218(14) 0.036(8) Uani 1 1 d . . .
H30A H 0.7193 0.6143 0.1076 0.044 Uiso 1 1 calc R . .
N31 N 0.862(3) 1.010(2) 0.5805(11) 0.037(6) Uani 1 1 d . . .
N32 N 0.817(3) 0.928(2) 0.6083(13) 0.041(7) Uani 1 1 d . . .
C33 C 0.859(4) 0.979(3) 0.6668(16) 0.051(9) Uani 1 1 d U . .
H33A H 0.8528 0.9434 0.6978 0.061 Uiso 1 1 calc R . .
N34 N 0.907(3) 1.076(3) 0.6732(11) 0.049(8) Uani 1 1 d . . .
C35 C 0.917(3) 1.099(4) 0.6189(17) 0.054(11) Uani 1 1 d . . .
H35A H 0.9570 1.1670 0.6112 0.065 Uiso 1 1 calc R . .
N36 N 0.441(2) 0.978(3) 0.3096(11) 0.039(7) Uani 1 1 d . . .
N37 N 0.346(2) 0.887(2) 0.3142(12) 0.032(6) Uani 1 1 d . . .
C38 C 0.329(3) 0.901(3) 0.3643(15) 0.043(9) Uani 1 1 d . . .
H38A H 0.2674 0.8509 0.3764 0.052 Uiso 1 1 calc R . .
N39 N 0.410(3) 0.996(2) 0.3978(13) 0.045(8) Uani 1 1 d . . .
C40 C 0.475(4) 1.044(3) 0.3595(17) 0.055(10) Uani 1 1 d U . .
H40A H 0.5345 1.1135 0.3683 0.066 Uiso 1 1 calc R . .
N41 N 0.571(2) 0.821(2) 0.4447(11) 0.034(6) Uani 1 1 d . . .
N42 N 0.604(2) 0.7438(18) 0.4557(9) 0.021(5) Uani 1 1 d . . .
C43 C 0.573(3) 0.685(3) 0.4038(12) 0.031(7) Uani 1 1 d U . .
H43A H 0.5826 0.6246 0.3976 0.038 Uiso 1 1 calc R . .
N44 N 0.525(3) 0.719(2) 0.3608(11) 0.041(7) Uani 1 1 d . . .
C45 C 0.534(3) 0.809(3) 0.3878(13) 0.037(8) Uani 1 1 d . . .
H45A H 0.5153 0.8563 0.3689 0.044 Uiso 1 1 calc R . .
N46 N 0.309(2) 0.4314(19) 0.3144(11) 0.029(6) Uani 1 1 d . . .
N47 N 0.411(2) 0.426(2) 0.3134(11) 0.033(6) Uani 1 1 d . . .
C48 C 0.423(3) 0.369(3) 0.3540(12) 0.026(6) Uani 1 1 d U . .
H48A H 0.4848 0.3511 0.3624 0.031 Uiso 1 1 calc R . .
N49 N 0.333(2) 0.339(2) 0.3818(12) 0.035(6) Uani 1 1 d . . .
C50 C 0.270(3) 0.381(3) 0.3527(13) 0.042(9) Uani 1 1 d . . .
H50A H 0.2003 0.3734 0.3605 0.051 Uiso 1 1 calc R . .

loop_
_atom_site_aniso_label
_atom_site_aniso_U_11
_atom_site_aniso_U_22
_atom_site_aniso_U_33
_atom_site_aniso_U_23
_atom_site_aniso_U_13
_atom_site_aniso_U_12
Si1 0.020(5) 0.006(4) 0.032(5) 0.007(4) 0.000(4) 0.006(4)
Si2 0.034(7) 0.020(6) 0.038(6) 0.012(5) 0.016(6) 0.014(5)
W1 0.0364(7) 0.0218(6) 0.0282(6) 0.0154(5) 0.0157(5) 0.0167(6)
W2 0.0293(7) 0.0097(5) 0.0316(6) 0.0058(5) 0.0028(5) 0.0039(5)
W3 0.0395(8) 0.0211(6) 0.0254(6) 0.0102(5) -0.0075(5) 0.0106(6)
W4 0.0587(9) 0.0213(6) 0.0323(7) 0.0148(5) 0.0206(6) 0.0290(6)
W5 0.0428(8) 0.0222(6) 0.0215(6) -0.0044(5) -0.0006(5) 0.0161(6)
W6 0.0254(7) 0.0300(7) 0.0335(7) 0.0050(5) 0.0082(5) 0.0081(6)
W7 0.0345(7) 0.0165(6) 0.0322(6) 0.0104(5) 0.0101(5) 0.0167(5)
W8 0.0354(8) 0.0570(10) 0.0411(8) 0.0169(7) 0.0096(6) 0.0334(8)
W9 0.0452(9) 0.0131(6) 0.0344(7) 0.0080(5) -0.0003(6) 0.0052(6)
W10 0.0306(7) 0.0342(7) 0.0392(7) 0.0232(6) 0.0072(6) 0.0198(6)
W11 0.0498(9) 0.0175(6) 0.0353(7) -0.0012(5) 0.0122(6) 0.0067(6)
W12 0.0861(12) 0.0419(8) 0.0408(8) 0.0302(7) 0.0427(8) 0.0447(9)
Ag1 0.0475(15) 0.0381(14) 0.0296(12) 0.0143(10) 0.0197(11) 0.0190(12)
Ag2 0.0395(15) 0.0296(13) 0.0320(12) -0.0004(10) 0.0063(11) 0.0135(11)
Ag3 0.0470(16) 0.0370(14) 0.0297(12) 0.0163(10) 0.0074(11) 0.0196(12)
Ag4 0.0544(17) 0.0275(13) 0.0240(11) 0.0033(9) 0.0093(11) 0.0173(12)
Ag5 0.0619(18) 0.0380(14) 0.0218(11) 0.0015(10) 0.0073(11) 0.0284(14)
Ag6 0.0464(16) 0.0488(16) 0.0209(11) 0.0001(11) 0.0065(11) 0.0149(13)
Ag7 0.0628(19) 0.0428(16) 0.0272(12) -0.0068(11) 0.0017(12) 0.0288(15)
Ag9 0.0588(19) 0.0547(18) 0.0330(14) -0.0116(13) 0.0005(13) 0.0301(16)
Ag10 0.0550(18) 0.0502(18) 0.0300(13) -0.0135(11) -0.0006(12) 0.0257(15)
Ag11 0.0590(19) 0.064(2) 0.0227(12) -0.0030(12) 0.0153(12) 0.0138(16)
Ag12 0.114(3) 0.089(3) 0.0395(16) 0.0346(17) 0.0318(18) 0.081(3)
Ag8 0.091(3) 0.0246(14) 0.070(2) 0.0244(14) 0.0281(19) 0.0199(16)
Ag13 0.052(4) 0.040(6) 0.026(3) 0.017(3) 0.013(3) 0.025(5)
Ag15 0.041(17) 0.04(3) 0.041(15) 0.01(2) 0.016(13) 0.01(2)
Ag14 0.047(3) 0.088(8) 0.044(3) 0.037(4) 0.022(3) 0.033(4)
Ag16 0.049(5) 0.060(10) 0.035(4) 0.011(4) 0.021(4) 0.026(5)
O1 0.017(11) 0.009(10) 0.025(11) 0.006(8) 0.001(8) 0.008(8)
O2 0.010(6) 0.010(6) 0.010(6) 0.0020(16) 0.003(2) 0.005(3)
O3 0.026(12) 0.020(11) 0.024(11) 0.005(8) 0.009(9) 0.011(9)
O4 0.015(10) 0.015(11) 0.016(10) 0.007(8) 0.011(8) 0.006(8)
O5 0.12(3) 0.043(16) 0.052(16) 0.017(13) 0.057(18) 0.049(18)
O6 0.08(2) 0.073(19) 0.024(11) -0.017(11) -0.004(12) 0.065(17)
O7 0.055(11) 0.049(10) 0.073(11) 0.015(8) 0.007(8) 0.032(8)
O8 0.062(11) 0.059(11) 0.057(11) -0.004(8) 0.012(8) 0.040(8)
O9 0.068(12) 0.054(11) 0.087(12) 0.011(8) 0.015(9) 0.034(9)
O10 0.053(10) 0.036(9) 0.049(10) 0.006(7) 0.009(8) 0.014(8)
O11 0.053(18) 0.13(3) 0.042(15) 0.053(18) 0.027(14) 0.05(2)
O12 0.12(3) 0.07(2) 0.032(13) 0.008(13) 0.007(15) 0.08(2)
O13 0.071(12) 0.089(13) 0.080(13) 0.026(9) 0.023(9) 0.040(9)
O14 0.048(15) 0.040(14) 0.044(14) 0.025(12) 0.006(12) 0.015(12)
O15 0.041(19) 0.035(17) 0.21(5) 0.02(2) 0.03(2) 0.008(15)
O16 0.070(11) 0.054(11) 0.053(10) 0.013(8) 0.020(8) 0.017(8)
O17 0.072(11) 0.052(11) 0.059(11) 0.012(8) 0.021(9) 0.019(8)
O18 0.026(13) 0.09(2) 0.057(16) 0.007(15) 0.010(12) 0.042(14)
O19 0.038(9) 0.024(8) 0.035(8) 0.015(6) 0.013(7) 0.019(7)
O20 0.073(12) 0.086(13) 0.078(12) 0.026(9) 0.030(9) 0.031(9)
O21 0.079(12) 0.052(11) 0.055(11) 0.015(8) 0.021(9) 0.016(8)
O22 0.08(2) 0.048(16) 0.036(14) 0.005(12) 0.019(13) 0.023(15)
O31 0.028(12) 0.028(12) 0.036(13) 0.012(9) 0.002(9) 0.016(9)
O32 0.038(13) 0.034(13) 0.041(14) 0.009(9) 0.011(9) 0.017(10)
O33 0.02(2) 0.013(19) 0.04(2) 0.011(17) 0.018(19) 0.004(17)
O34 0.021(11) 0.022(11) 0.015(10) 0.006(8) 0.008(8) 0.008(8)
O35 0.063(10) 0.037(9) 0.050(9) 0.017(7) 0.021(8) 0.030(8)
O36 0.049(10) 0.057(11) 0.050(10) 0.023(8) 0.019(8) 0.009(7)
O37 0.045(17) 0.06(2) 0.052(17) -0.011(14) 0.017(14) -0.014(15)
O38 0.064(12) 0.075(12) 0.066(11) 0.022(9) 0.022(9) 0.023(8)
O39 0.044(9) 0.041(9) 0.036(9) 0.005(7) 0.011(7) 0.007(7)
O40 0.07(2) 0.08(2) 0.11(3) 0.05(2) 0.07(2) 0.060(19)
O41 0.061(11) 0.055(11) 0.064(11) 0.017(8) 0.022(9) 0.011(8)
O42 0.091(13) 0.081(13) 0.081(13) 0.016(9) 0.020(9) 0.048(10)
O43 0.106(15) 0.096(15) 0.099(15) 0.011(9) 0.015(10) 0.060(11)
O44 0.08(2) 0.032(16) 0.20(4) 0.03(2) 0.08(3) 0.029(16)
O45 0.051(11) 0.063(11) 0.064(11) 0.018(8) 0.014(8) 0.022(8)
O46 0.06(2) 0.07(2) 0.07(2) 0.014(17) 0.007(16) 0.029(18)
O47 0.089(13) 0.071(12) 0.071(12) 0.024(9) 0.006(8) 0.046(9)
O48 0.045(10) 0.037(9) 0.044(9) 0.022(8) -0.006(7) 0.015(7)
O49 0.071(12) 0.063(12) 0.089(13) 0.013(9) 0.027(9) 0.032(9)
O50 0.096(15) 0.091(15) 0.108(15) 0.025(10) 0.033(10) 0.044(10)
O51 0.08(2) 0.08(2) 0.033(13) 0.017(13) 0.014(13) 0.061(19)
O52 0.051(15) 0.031(13) 0.043(13) 0.014(10) 0.020(12) 0.020(12)
N1 0.041(13) 0.036(12) 0.033(12) 0.004(10) -0.008(10) 0.033(11)
N2 0.035(12) 0.029(11) 0.008(9) 0.005(8) 0.000(8) 0.015(10)
C3 0.036(14) 0.033(13) 0.008(10) -0.001(9) -0.004(9) 0.022(11)
N4 0.023(14) 0.034(16) 0.028(14) -0.010(11) -0.009(11) 0.004(12)
C5 0.035(18) 0.015(14) 0.030(16) -0.004(12) -0.019(13) 0.015(14)
N6 0.008(13) 0.030(15) 0.07(2) 0.002(14) -0.001(13) -0.004(11)
N7 0.033(15) 0.032(15) 0.031(13) 0.006(11) 0.013(12) 0.010(12)
C8 0.033(18) 0.023(16) 0.040(17) -0.001(13) -0.011(14) 0.001(14)
N9 0.033(12) 0.030(12) 0.057(14) 0.028(11) 0.017(11) 0.019(10)
C10 0.041(15) 0.028(14) 0.055(16) 0.016(12) 0.003(12) 0.016(12)
N11 0.050(14) 0.031(12) 0.037(12) 0.024(10) 0.019(10) 0.022(11)
N12 0.031(14) 0.020(12) 0.011(10) -0.001(9) 0.004(9) 0.013(11)
C13 0.027(12) 0.014(11) 0.020(11) 0.008(9) 0.014(9) 0.012(9)
N14 0.037(15) 0.054(18) 0.026(13) 0.023(12) 0.014(11) 0.036(14)
C15 0.06(2) 0.04(2) 0.039(19) 0.013(16) 0.022(17) 0.028(18)
N16 0.077(18) 0.060(17) 0.039(14) 0.008(13) 0.012(13) 0.004(13)
N17 0.08(2) 0.028(16) 0.06(2) 0.003(14) 0.053(19) 0.018(16)
C18 0.05(2) 0.05(2) 0.012(14) -0.005(14) 0.005(14) 0.003(18)
N19 0.07(2) 0.08(3) 0.016(14) 0.008(15) 0.015(14) 0.02(2)
C20 0.12(4) 0.04(2) 0.029(19) 0.007(16) 0.04(2) 0.00(2)
N21 0.07(2) 0.014(12) 0.024(13) 0.011(10) 0.023(13) 0.021(13)
N22 0.032(15) 0.029(14) 0.041(15) 0.016(12) 0.020(12) 0.020(12)
C23 0.039(18) 0.013(14) 0.031(16) 0.005(12) 0.022(14) 0.008(13)
N24 0.031(16) 0.033(16) 0.042(16) 0.001(13) 0.011(13) 0.009(13)
C25 0.08(3) 0.012(16) 0.04(2) -0.005(15) -0.01(2) 0.006(18)
N26 0.032(15) 0.033(15) 0.018(12) -0.010(10) -0.005(10) 0.022(12)
N27 0.034(15) 0.025(14) 0.025(13) 0.012(11) 0.000(11) 0.008(12)
C28 0.014(15) 0.04(2) 0.036(17) 0.007(15) 0.011(13) -0.011(14)
N29 0.07(2) 0.035(16) 0.051(18) 0.021(14) 0.042(17) 0.029(16)
C30 0.025(17) 0.022(16) 0.034(17) 0.009(13) 0.004(14) -0.011(14)
N31 0.041(17) 0.026(14) 0.025(13) -0.001(11) 0.002(12) 0.004(13)
N32 0.044(18) 0.048(18) 0.047(17) 0.028(14) 0.015(14) 0.030(15)
C33 0.074(18) 0.048(17) 0.034(14) -0.004(12) 0.021(13) 0.031(14)
N34 0.07(2) 0.06(2) 0.014(13) -0.008(13) 0.003(13) 0.031(18)
C35 0.03(2) 0.09(3) 0.05(2) 0.00(2) 0.023(18) 0.02(2)
N36 0.033(16) 0.07(2) 0.018(12) 0.019(13) -0.003(11) 0.025(15)
N37 0.022(14) 0.030(15) 0.035(14) -0.002(11) -0.003(11) 0.010(12)
C38 0.035(19) 0.036(19) 0.039(19) -0.015(15) 0.025(16) -0.002(15)
N39 0.07(2) 0.016(13) 0.039(16) 0.000(12) 0.000(15) 0.020(15)
C40 0.051(17) 0.038(16) 0.048(16) 0.018(13) 0.015(13) -0.006(12)
N41 0.023(14) 0.034(15) 0.034(14) -0.003(12) -0.002(11) 0.010(12)
N42 0.035(14) 0.019(12) 0.015(10) 0.008(9) 0.000(10) 0.019(11)
C43 0.037(14) 0.032(14) 0.021(12) 0.017(10) 0.014(11) 0.007(11)
N44 0.06(2) 0.043(17) 0.018(13) -0.002(12) 0.003(12) 0.021(15)
C45 0.05(2) 0.06(2) 0.022(15) -0.001(14) 0.006(14) 0.041(19)
N46 0.027(14) 0.019(13) 0.028(13) -0.003(10) 0.005(11) 0.003(11)
N47 0.019(13) 0.044(17) 0.023(12) 0.012(11) -0.002(10) 0.007(12)
C48 0.030(13) 0.042(14) 0.016(11) 0.010(10) 0.017(10) 0.021(11)
N49 0.036(16) 0.033(15) 0.041(15) 0.021(12) 0.007(12) 0.020(13)
C50 0.05(2) 0.08(3) 0.024(15) 0.016(17) 0.018(15) 0.05(2)

loop_
_atom_type_symbol
_atom_type_description
_atom_type_scat_dispersion_real
_atom_type_scat_dispersion_imag
_atom_type_scat_source
C C 0.0033 0.0016 'International Tables Vol C Tables 4.2.6.8 and 6.1.1.4'
H H 0.0000 0.0000 'International Tables Vol C Tables 4.2.6.8 and 6.1.1.4'
N N 0.0061 0.0033 'International Tables Vol C Tables 4.2.6.8 and 6.1.1.4'
O O 0.0106 0.0060 'International Tables Vol C Tables 4.2.6.8 and 6.1.1.4'
Si Si 0.0817 0.0704 'International Tables Vol C Tables 4.2.6.8 and 6.1.1.4'
Ag Ag -0.8971 1.1015 'International Tables Vol C Tables 4.2.6.8 and 6.1.1.4'
W W -0.8490 6.8722 'International Tables Vol C Tables 4.2.6.8 and 6.1.1.4'

loop_
_geom_angle_atom_site_label_1
_geom_angle_atom_site_label_2
_geom_angle_atom_site_label_3
_geom_angle
_geom_angle_site_symmetry_1
_geom_angle_site_symmetry_3
_geom_angle_publ_flag
O3 Si1 O3 180(3) . 2 ?
O3 Si1 O2 110.0(18) . . ?
O3 Si1 O2 70.0(18) 2 . ?
O3 Si1 O2 70.0(18) . 2 ?
O3 Si1 O2 110.0(18) 2 2 ?
O2 Si1 O2 180(4) . 2 ?
O3 Si1 O1 105.4(19) . . ?
O3 Si1 O1 74.6(19) 2 . ?
O2 Si1 O1 110.4(17) . . ?
O2 Si1 O1 69.6(17) 2 . ?
O3 Si1 O1 74.6(19) . 2 ?
O3 Si1 O1 105.4(19) 2 2 ?
O2 Si1 O1 69.6(17) . 2 ?
O2 Si1 O1 110.4(17) 2 2 ?
O1 Si1 O1 180(3) . 2 ?
O3 Si1 O4 72.0(18) . 2 ?
O3 Si1 O4 108.0(18) 2 2 ?
O2 Si1 O4 64.9(15) . 2 ?
O2 Si1 O4 115.1(15) 2 2 ?
O1 Si1 O4 72.5(17) . 2 ?
O1 Si1 O4 107.5(17) 2 2 ?
O3 Si1 O4 108.0(18) . . ?
O3 Si1 O4 72.0(18) 2 . ?
O2 Si1 O4 115.1(15) . . ?
O2 Si1 O4 64.9(15) 2 . ?
O1 Si1 O4 107.5(17) . . ?
O1 Si1 O4 72.5(17) 2 . ?
O4 Si1 O4 180(3) 2 . ?
O33 Si2 O33 180.00(2) . 2_766 ?
O33 Si2 O34 118(2) . . ?
O33 Si2 O34 62(2) 2_766 . ?
O33 Si2 O34 62(2) . 2_766 ?
O33 Si2 O34 118(2) 2_766 2_766 ?
O34 Si2 O34 180(2) . 2_766 ?
O33 Si2 O32 71(2) . 2_766 ?
O33 Si2 O32 109(2) 2_766 2_766 ?
O34 Si2 O32 71(2) . 2_766 ?
O34 Si2 O32 109(2) 2_766 2_766 ?
O33 Si2 O32 109(2) . . ?
O33 Si2 O32 71(2) 2_766 . ?
O34 Si2 O32 109(2) . . ?
O34 Si2 O32 71(2) 2_766 . ?
O32 Si2 O32 180.00(2) 2_766 . ?
O33 Si2 O31 110.0(19) . . ?
O33 Si2 O31 70.0(19) 2_766 . ?
O34 Si2 O31 106(2) . . ?
O34 Si2 O31 74(2) 2_766 . ?
O32 Si2 O31 78(2) 2_766 . ?
O32 Si2 O31 102(2) . . ?
O33 Si2 O31 70.0(19) . 2_766 ?
O33 Si2 O31 110.0(19) 2_766 2_766 ?
O34 Si2 O31 74(2) . 2_766 ?
O34 Si2 O31 106(2) 2_766 2_766 ?
O32 Si2 O31 102(2) 2_766 2_766 ?
O32 Si2 O31 78(2) . 2_766 ?
O31 Si2 O31 180.000(6) . 2_766 ?
O5 W1 O8 103.9(15) . . ?
O5 W1 O9 98.2(16) . . ?
O8 W1 O9 157.9(14) . . ?
O5 W1 O7 97.7(13) . . ?
O8 W1 O7 88.5(12) . . ?
O9 W1 O7 88.7(13) . . ?
O5 W1 O6 102.9(13) . . ?
O8 W1 O6 89.5(11) . . ?
O9 W1 O6 85.4(12) . . ?
O7 W1 O6 159.1(13) . . ?
O5 W1 O3 158.5(16) . 2 ?
O8 W1 O3 92.6(14) . 2 ?
O9 W1 O3 66.0(14) . 2 ?
O7 W1 O3 68.7(13) . 2 ?
O6 W1 O3 90.6(13) . 2 ?
O5 W1 O2 158.1(14) . . ?
O8 W1 O2 63.7(11) . . ?
O9 W1 O2 95.2(13) . . ?
O7 W1 O2 99.8(12) . . ?
O6 W1 O2 60.9(11) . . ?
O3 W1 O2 43.1(12) 2 . ?
O10 W2 O6 102.5(14) . . ?
O10 W2 O12 103.4(15) . 2 ?
O6 W2 O12 89.0(10) . 2 ?
O10 W2 O11 99.0(15) . . ?
O6 W2 O11 87.1(12) . . ?
O12 W2 O11 157.6(16) 2 . ?
O10 W2 O13 99.7(15) . . ?
O6 W2 O13 157.5(15) . . ?
O12 W2 O13 89.4(13) 2 . ?
O11 W2 O13 85.8(13) . . ?
O10 W2 O4 155.7(12) . 2 ?
O6 W2 O4 95.1(13) . 2 ?
O12 W2 O4 93.4(14) 2 2 ?
O11 W2 O4 65.0(13) . 2 ?
O13 W2 O4 62.6(14) . 2 ?
O10 W2 O2 160.5(12) . . ?
O6 W2 O2 64.8(12) . . ?
O12 W2 O2 63.3(13) 2 . ?
O11 W2 O2 95.2(14) . . ?
O13 W2 O2 94.6(14) . . ?
O4 W2 O2 43.8(11) 2 . ?
O14 W3 O17 102.4(14) . . ?
O14 W3 O16 101.6(14) . . ?
O17 W3 O16 87.7(13) . . ?
O14 W3 O15 102.6(17) . . ?
O17 W3 O15 89.4(16) . . ?
O16 W3 O15 155.7(17) . . ?
O14 W3 O9 97.8(13) . . ?
O17 W3 O9 159.8(15) . . ?
O16 W3 O9 87.5(13) . . ?
O15 W3 O9 87.0(14) . . ?
O14 W3 O1 157.0(12) . . ?
O17 W3 O1 63.4(13) . . ?
O16 W3 O1 61.7(12) . . ?
O15 W3 O1 95.6(17) . . ?
O9 W3 O1 97.2(13) . . ?
O14 W3 O3 157.0(13) . 2 ?
O17 W3 O3 96.9(14) . 2 ?
O16 W3 O3 91.6(13) . 2 ?
O15 W3 O3 64.8(16) . 2 ?
O9 W3 O3 63.7(13) . 2 ?
O1 W3 O3 45.7(12) . 2 ?
O19 W4 O21 104.4(13) . . ?
O19 W4 O16 100.1(13) . . ?
O21 W4 O16 90.1(13) . . ?
O19 W4 O11 100.5(13) . . ?
O21 W4 O11 155.0(16) . . ?
O16 W4 O11 86.2(13) . . ?
O19 W4 O20 103.2(14) . 2 ?
O21 W4 O20 86.4(14) . 2 ?
O16 W4 O20 156.6(15) . 2 ?
O11 W4 O20 87.3(13) . 2 ?
O19 W4 O1 156.3(11) . . ?
O21 W4 O1 59.9(14) . . ?
O16 W4 O1 64.5(13) . . ?
O11 W4 O1 96.5(15) . . ?
O20 W4 O1 93.9(14) 2 . ?
O19 W4 O4 156.1(11) . 2 ?
O21 W4 O4 94.4(14) . 2 ?
O16 W4 O4 94.4(13) . 2 ?
O11 W4 O4 61.4(13) . 2 ?
O20 W4 O4 62.8(13) 2 2 ?
O1 W4 O4 47.5(12) . 2 ?
O22 W5 O13 97.7(16) . 2 ?
O22 W5 O20 97.4(16) . . ?
O13 W5 O20 87.9(15) 2 . ?
O22 W5 O15 104.0(18) . . ?
O13 W5 O15 91.1(17) 2 . ?
O20 W5 O15 158.6(18) . . ?
O22 W5 O7 99.3(13) . . ?
O13 W5 O7 162.7(15) 2 . ?
O20 W5 O7 86.6(13) . . ?
O15 W5 O7 88.0(13) . . ?
O22 W5 O4 153.6(13) . . ?
O13 W5 O4 62.9(14) 2 . ?
O20 W5 O4 66.0(14) . . ?
O15 W5 O4 94.6(18) . . ?
O7 W5 O4 100.0(12) . . ?
O22 W5 O3 160.8(13) . 2 ?
O13 W5 O3 98.2(15) 2 2 ?
O20 W5 O3 94.0(15) . 2 ?
O15 W5 O3 65.0(16) . 2 ?
O7 W5 O3 65.8(12) . 2 ?
O4 W5 O3 45.6(12) . 2 ?
O18 W6 O12 103.8(15) . . ?
O18 W6 O21 103.6(15) . . ?
O12 W6 O21 152.5(16) . . ?
O18 W6 O17 100.6(14) . . ?
O12 W6 O17 90.7(13) . . ?
O21 W6 O17 87.2(13) . . ?
O18 W6 O8 103.6(13) . 2 ?
O12 W6 O8 87.3(11) . 2 ?
O21 W6 O8 83.4(13) . 2 ?
O17 W6 O8 155.5(13) . 2 ?
O18 W6 O1 156.6(13) . . ?
O12 W6 O1 95.2(14) . . ?
O21 W6 O1 59.3(13) . . ?
O17 W6 O1 65.0(13) . . ?
O8 W6 O1 90.8(12) 2 . ?
O18 W6 O2 158.9(13) . 2 ?
O12 W6 O2 61.1(13) . 2 ?
O21 W6 O2 91.7(13) . 2 ?
O17 W6 O2 94.6(12) . 2 ?
O8 W6 O2 63.2(11) 2 2 ?
O1 W6 O2 44.5(11) . 2 ?
O35 W7 O37 100.4(15) . . ?
O35 W7 O38 105.0(14) . . ?
O37 W7 O38 90.7(14) . . ?
O35 W7 O39 98.8(12) . . ?
O37 W7 O39 88.3(12) . . ?
O38 W7 O39 155.9(14) . . ?
O35 W7 O36 102.0(13) . . ?
O37 W7 O36 157.5(15) . . ?
O38 W7 O36 84.8(13) . . ?
O39 W7 O36 86.9(11) . . ?
O35 W7 O33 159.4(15) . 2_766 ?
O37 W7 O33 66.1(15) . 2_766 ?
O38 W7 O33 91.2(16) . 2_766 ?
O39 W7 O33 66.5(13) . 2_766 ?
O36 W7 O33 91.9(13) . 2_766 ?
O35 W7 O34 160.0(14) . . ?
O37 W7 O34 94.8(15) . . ?
O38 W7 O34 61.7(14) . . ?
O39 W7 O34 94.4(12) . . ?
O36 W7 O34 63.7(13) . . ?
O33 W7 O34 40.5(14) 2_766 . ?
O40 W8 O42 106.3(17) . . ?
O40 W8 O43 100.1(18) . . ?
O42 W8 O43 86.5(17) . . ?
O40 W8 O37 100.5(15) . 2_766 ?
O42 W8 O37 153.1(16) . 2_766 ?
O43 W8 O37 89.0(17) . 2_766 ?
O40 W8 O41 103.0(16) . 2_766 ?
O42 W8 O41 86.7(15) . 2_766 ?
O43 W8 O41 156.9(17) . 2_766 ?
O37 W8 O41 87.1(13) 2_766 2_766 ?
O40 W8 O31 157.5(15) . 2_766 ?
O42 W8 O31 59.4(16) . 2_766 ?
O43 W8 O31 63.9(17) . 2_766 ?
O37 W8 O31 95.0(16) 2_766 2_766 ?
O41 W8 O31 93.8(15) 2_766 2_766 ?
O40 W8 O33 157.8(14) . . ?
O42 W8 O33 92.6(15) . . ?
O43 W8 O33 92.3(17) . . ?
O37 W8 O33 61.0(13) 2_766 . ?
O41 W8 O33 66.0(14) 2_766 . ?
O31 W8 O33 44.3(14) 2_766 . ?
O45 W9 O36 100.1(14) . . ?
O45 W9 O47 101.5(15) . . ?
O36 W9 O47 88.3(14) . . ?
O45 W9 O42 106.6(16) . . ?
O36 W9 O42 153.2(16) . . ?
O47 W9 O42 88.7(16) . . ?
O45 W9 O46 100.3(15) . . ?
O36 W9 O46 87.5(13) . . ?
O47 W9 O46 158.1(16) . . ?
O42 W9 O46 85.4(15) . . ?
O45 W9 O31 156.6(15) . 2_766 ?
O36 W9 O31 98.1(14) . 2_766 ?
O47 W9 O31 64.4(15) . 2_766 ?
O42 W9 O31 56.9(16) . 2_766 ?
O46 W9 O31 95.0(15) . 2_766 ?
O45 W9 O34 156.6(13) . . ?
O36 W9 O34 62.2(12) . . ?
O47 W9 O34 93.5(14) . . ?
O42 W9 O34 91.4(15) . . ?
O46 W9 O34 65.7(13) . . ?
O31 W9 O34 46.8(13) 2_766 . ?
O48 W10 O41 102.6(14) . . ?
O48 W10 O39 101.4(12) . . ?
O41 W10 O39 89.7(13) . . ?
O48 W10 O50 101.5(17) . 2_766 ?
O41 W10 O50 84.6(17) . 2_766 ?
O39 W10 O50 157.1(16) . 2_766 ?
O48 W10 O49 97.2(15) . . ?
O41 W10 O49 159.9(16) . . ?
O39 W10 O49 89.8(13) . . ?
O50 W10 O49 88.1(17) 2_766 . ?
O48 W10 O32 157.3(15) . . ?
O41 W10 O32 91.9(16) . . ?
O39 W10 O32 96.0(14) . . ?
O50 W10 O32 62.2(18) 2_766 . ?
O49 W10 O32 68.1(16) . . ?
O51 W11 O38 102.5(14) . . ?
O51 W11 O50 102.9(16) . . ?
O38 W11 O50 154.6(18) . . ?
O51 W11 O46 102.0(15) . . ?
O38 W11 O46 86.3(14) . . ?
O50 W11 O46 88.6(17) . . ?
O51 W11 O44 98.1(17) . 2_766 ?
O38 W11 O44 86.1(16) . 2_766 ?
O50 W11 O44 90.3(16) . 2_766 ?
O46 W11 O44 159.7(17) . 2_766 ?
O51 W11 O32 157.0(15) . 2_766 ?
O38 W11 O32 94.9(16) . 2_766 ?
O50 W11 O32 60.7(18) . 2_766 ?
O46 W11 O32 94.1(15) . 2_766 ?
O44 W11 O32 67.9(16) 2_766 2_766 ?
O51 W11 O34 157.8(13) . . ?
O38 W11 O34 59.5(14) . . ?
O50 W11 O34 95.8(16) . . ?
O46 W11 O34 66.2(13) . . ?
O44 W11 O34 93.7(17) 2_766 . ?
O32 W11 O34 45.1(14) 2_766 . ?
O52 W12 O43 103.2(17) . . ?
O52 W12 O47 101.9(14) . . ?
O43 W12 O47 85.9(16) . . ?
O52 W12 O49 97.8(14) . . ?
O43 W12 O49 158.9(18) . . ?
O47 W12 O49 87.7(15) . . ?
O52 W12 O44 101.8(15) . . ?
O43 W12 O44 89.7(19) . . ?
O47 W12 O44 156.3(17) . . ?
O49 W12 O44 88.1(15) . . ?
O52 W12 O31 155.6(14) . 2_766 ?
O43 W12 O31 60.2(16) . 2_766 ?
O47 W12 O31 61.6(14) . 2_766 ?
O49 W12 O31 99.1(14) . 2_766 ?
O44 W12 O31 96.2(17) . 2_766 ?
N47 Ag1 N27 172.6(10) . . ?
N47 Ag1 Ag6 83.8(8) . . ?
N27 Ag1 Ag6 97.6(7) . . ?
N22 Ag2 N26 174.4(10) . . ?
N22 Ag2 Ag6 77.3(7) . . ?
N26 Ag2 Ag6 97.5(7) . . ?
N46 Ag3 N2 168.0(10) . . ?
N46 Ag3 Ag6 87.8(7) . . ?
N2 Ag3 Ag6 86.7(7) . . ?
N31 Ag4 N24 175.7(11) . . ?
N4 Ag5 N12 173.4(10) . . ?
N4 Ag5 Ag5 71.7(8) . 2_565 ?
N12 Ag5 Ag5 109.3(7) . 2_565 ?
N17 Ag6 N44 165.0(12) . . ?
N17 Ag6 Ag3 96.3(9) . . ?
N44 Ag6 Ag3 95.2(9) . . ?
N17 Ag6 Ag2 73.2(10) . . ?
N44 Ag6 Ag2 105.1(9) . . ?
Ag3 Ag6 Ag2 134.37(12) . . ?
N17 Ag6 Ag1 92.9(8) . . ?
N44 Ag6 Ag1 100.1(8) . . ?
Ag3 Ag6 Ag1 69.75(9) . . ?
Ag2 Ag6 Ag1 66.72(9) . . ?
N37 Ag7 N1 168.6(12) . . ?
N37 Ag7 Ag16 68.0(8) . . ?
N1 Ag7 Ag16 101.1(9) . . ?
N41 Ag9 N39 169.4(11) . 2_676 ?
N41 Ag9 Ag13 63.7(8) . 2_666 ?
N39 Ag9 Ag13 106.6(8) 2_676 2_666 ?
N14 Ag10 N34 170.1(11) . 1_444 ?
N19 Ag11 N29 177.8(14) . 2_665 ?
N7 Ag12 N21 156.2(10) . . ?
N7 Ag12 Ag16 68.5(8) . . ?
N21 Ag12 Ag16 108.9(8) . . ?
N11 Ag8 N9 163.8(11) 2_675 . ?
Ag15 Ag13 N42 67(2) . 2_666 ?
Ag15 Ag13 N49 79(2) . . ?
N42 Ag13 N49 144.9(14) 2_666 . ?
Ag15 Ag13 N32 177(2) . 2_666 ?
N42 Ag13 N32 116.1(10) 2_666 2_666 ?
N49 Ag13 N32 97.7(11) . 2_666 ?
Ag15 Ag13 Ag9 115(2) . 2_666 ?
N42 Ag13 Ag9 62.3(6) 2_666 2_666 ?
N49 Ag13 Ag9 129.1(8) . 2_666 ?
N32 Ag13 Ag9 68.1(7) 2_666 2_666 ?
Ag13 Ag15 N42 94(4) . 2_666 ?
Ag13 Ag15 N49 82(4) . . ?
N42 Ag15 N49 169(3) 2_666 . ?
Ag13 Ag15 O40 139(4) . . ?
N42 Ag15 O40 84(2) 2_666 . ?
N49 Ag15 O40 93(2) . . ?
Ag16 Ag14 N36 92.5(11) . . ?
Ag16 Ag14 N6 88.8(11) . . ?
N36 Ag14 N6 169.9(11) . . ?
Ag14 Ag16 N36 62.8(10) . . ?
Ag14 Ag16 N6 66.6(11) . . ?
N36 Ag16 N6 128.4(14) . . ?
Ag14 Ag16 N16 155.7(12) . . ?
N36 Ag16 N16 137.2(13) . . ?
N6 Ag16 N16 90.4(11) . . ?
Ag14 Ag16 Ag12 104.8(8) . . ?
N36 Ag16 Ag12 118.1(7) . . ?
N6 Ag16 Ag12 66.5(7) . . ?
N16 Ag16 Ag12 56.2(9) . . ?
Ag14 Ag16 Ag7 119.4(7) . . ?
N36 Ag16 Ag7 66.0(8) . . ?
N6 Ag16 Ag7 156.5(8) . . ?
N16 Ag16 Ag7 84.9(10) . . ?
Ag12 Ag16 Ag7 127.1(6) . . ?
Si1 O1 W4 123.4(19) . . ?
Si1 O1 W6 123.9(18) . . ?
W4 O1 W6 96.6(12) . . ?
Si1 O1 W3 117.9(18) . . ?
W4 O1 W3 93.8(11) . . ?
W6 O1 W3 93.6(12) . . ?
Si1 O2 O4 60.1(15) . 2 ?
Si1 O2 O3 54.1(16) . 2 ?
O4 O2 O3 95(2) 2 2 ?
Si1 O2 W2 126.5(16) . . ?
O4 O2 W2 66.5(15) 2 . ?
O3 O2 W2 131(2) 2 . ?
Si1 O2 W6 121.9(17) . 2 ?
O4 O2 W6 130(2) 2 2 ?
O3 O2 W6 128(2) 2 2 ?
W2 O2 W6 94.5(11) . 2 ?
Si1 O2 W1 119.7(17) . . ?
O4 O2 W1 133(2) 2 . ?
O3 O2 W1 65.6(15) 2 . ?
W2 O2 W1 94.1(11) . . ?
W6 O2 W1 91.7(10) 2 . ?
Si1 O3 O2 55.9(16) . 2 ?
Si1 O3 W1 127(2) . 2 ?
O2 O3 W1 71.2(16) 2 2 ?
Si1 O3 W3 122(2) . 2 ?
O2 O3 W3 131(2) 2 2 ?
W1 O3 W3 93.9(13) 2 2 ?
Si1 O3 W5 121(2) . 2 ?
O2 O3 W5 135(2) 2 2 ?
W1 O3 W5 93.0(13) 2 2 ?
W3 O3 W5 90.9(13) 2 2 ?
Si1 O4 O2 55.0(15) . 2 ?
Si1 O4 W2 124.7(16) . 2 ?
O2 O4 W2 69.7(15) 2 2 ?
Si1 O4 W5 121.3(17) . . ?
O2 O4 W5 134(2) 2 . ?
W2 O4 W5 97.8(13) 2 . ?
Si1 O4 W4 116.5(17) . 2 ?
O2 O4 W4 131(2) 2 2 ?
W2 O4 W4 95.8(12) 2 2 ?
W5 O4 W4 94.1(11) . 2 ?
W2 O6 W1 139.1(16) . . ?
W1 O7 W5 132.2(17) . . ?
W1 O8 W6 140.7(15) . 2 ?
W1 O9 W3 135.9(19) . . ?
W2 O11 W4 137.7(19) . . ?
W2 O12 W6 141(2) 2 . ?
W5 O13 W2 137(2) 2 . ?
W5 O15 W3 139(2) . . ?
W4 O16 W3 139.2(18) . . ?
W3 O17 W6 138.0(19) . . ?
W5 O20 W4 137(2) . 2 ?
W4 O21 W6 142.5(19) . . ?
Si2 O31 W8 126(2) . 2_766 ?
Si2 O31 W9 121(2) . 2_766 ?
W8 O31 W9 96.8(16) 2_766 2_766 ?
Si2 O31 W12 118(2) . 2_766 ?
W8 O31 W12 95.2(15) 2_766 2_766 ?
W9 O31 W12 93.1(14) 2_766 2_766 ?
Si2 O32 W10 127(2) . . ?
Si2 O32 W11 123(2) . 2_766 ?
W10 O32 W11 96.9(17) . 2_766 ?
Si2 O33 O34 61(2) . 2_766 ?
Si2 O33 W7 131(2) . 2_766 ?
O34 O33 W7 69.8(19) 2_766 2_766 ?
Si2 O33 W8 119.8(19) . . ?
O34 O33 W8 134(2) 2_766 . ?
W7 O33 W8 94.4(14) 2_766 . ?
Si2 O34 O33 57.4(19) . 2_766 ?
Si2 O34 W7 127(2) . . ?
O33 O34 W7 69.7(19) 2_766 . ?
Si2 O34 W11 121.1(19) . . ?
O33 O34 W11 134(2) 2_766 . ?
W7 O34 W11 95.6(13) . . ?
Si2 O34 W9 118.6(18) . . ?
O33 O34 W9 131(2) 2_766 . ?
W7 O34 W9 94.4(13) . . ?
W11 O34 W9 91.7(13) . . ?
W9 O36 W7 139.4(16) . . ?
W7 O37 W8 138.0(19) . 2_766 ?
W11 O38 W7 143(2) . . ?
W10 O39 W7 136.7(15) . . ?
W8 O40 Ag15 144(3) . . ?
W10 O41 W8 138.3(18) . 2_766 ?
W8 O42 W9 145(2) . . ?
W12 O43 W8 141(3) . . ?
W11 O44 W12 135(2) 2_766 . ?
W9 O46 W11 136.2(19) . . ?
W9 O47 W12 140.5(19) . . ?
W10 O49 W12 135(2) . . ?
W10 O50 W11 139(3) 2_766 . ?
C5 N1 N2 103(2) . . ?
C5 N1 Ag7 136(2) . . ?
N2 N1 Ag7 119.9(19) . . ?
C3 N2 N1 106(2) . . ?
C3 N2 Ag3 123(2) . . ?
N1 N2 Ag3 125.9(18) . . ?
N2 C3 N4 112(3) . . ?
C5 N4 C3 101(3) . . ?
C5 N4 Ag5 133(2) . . ?
C3 N4 Ag5 127(2) . . ?
N1 C5 N4 116(3) . . ?
C10 N6 N7 108(3) . . ?
C10 N6 Ag14 126(3) . . ?
N7 N6 Ag14 120(2) . . ?
C10 N6 Ag16 146(3) . . ?
N7 N6 Ag16 105(2) . . ?
Ag14 N6 Ag16 24.7(4) . . ?
C8 N7 N6 106(3) . . ?
C8 N7 Ag12 131(3) . . ?
N6 N7 Ag12 118(2) . . ?
N7 C8 N9 112(3) . . ?
C10 N9 C8 105(3) . . ?
C10 N9 Ag8 121(2) . . ?
C8 N9 Ag8 126(2) . . ?
N6 C10 N9 109(3) . . ?
C15 N11 N12 104(3) . . ?
C15 N11 Ag8 131(2) . 2_675 ?
N12 N11 Ag8 125(2) . 2_675 ?
N11 N12 C13 111(2) . . ?
N11 N12 Ag5 123.5(19) . . ?
C13 N12 Ag5 125.7(17) . . ?
N12 C13 N14 104(2) . . ?
C15 N14 C13 103(3) . . ?
C15 N14 Ag10 131(2) . . ?
C13 N14 Ag10 126(2) . . ?
N11 C15 N14 117(3) . . ?
C20 N16 N17 107(4) . . ?
C20 N16 Ag16 120(4) . . ?
N17 N16 Ag16 123(2) . . ?
C18 N17 N16 106(3) . . ?
C18 N17 Ag6 135(3) . . ?
N16 N17 Ag6 118(2) . . ?
N19 C18 N17 109(4) . . ?
C18 N19 C20 104(3) . . ?
C18 N19 Ag11 125(3) . . ?
C20 N19 Ag11 130(3) . . ?
N16 C20 N19 113(4) . . ?
C25 N21 N22 105(3) . . ?
C25 N21 Ag12 129(2) . . ?
N22 N21 Ag12 125.7(19) . . ?
C23 N22 N21 104(2) . . ?
C23 N22 Ag2 135(2) . . ?
N21 N22 Ag2 118.9(19) . . ?
N22 C23 N24 115(3) . . ?
C25 N24 C23 102(3) . . ?
C25 N24 Ag4 127(3) . . ?
C23 N24 Ag4 127(2) . . ?
N24 C25 N21 113(3) . . ?
C30 N26 N27 106(2) . . ?
C30 N26 Ag2 135(2) . . ?
N27 N26 Ag2 118.6(18) . . ?
C28 N27 N26 106(2) . . ?
C28 N27 Ag1 130(2) . . ?
N26 N27 Ag1 123.6(19) . . ?
N29 C28 N27 110(3) . . ?
C28 N29 C30 102(3) . . ?
C28 N29 Ag11 127(3) . 2_665 ?
C30 N29 Ag11 132(2) . 2_665 ?
N26 C30 N29 116(3) . . ?
C35 N31 N32 109(3) . . ?
C35 N31 Ag4 131(3) . . ?
N32 N31 Ag4 120(2) . . ?
N31 N32 C33 103(3) . . ?
N31 N32 Ag13 118(2) . 2_666 ?
C33 N32 Ag13 139(2) . 2_666 ?
N34 C33 N32 113(4) . . ?
C33 N34 C35 107(3) . . ?
C33 N34 Ag10 131(3) . 1_666 ?
C35 N34 Ag10 122(3) . 1_666 ?
N31 C35 N34 108(4) . . ?
C40 N36 N37 105(3) . . ?
C40 N36 Ag14 127(3) . . ?
N37 N36 Ag14 128(2) . . ?
C40 N36 Ag16 148(3) . . ?
N37 N36 Ag16 107(2) . . ?
Ag14 N36 Ag16 24.7(4) . . ?
C38 N37 N36 109(3) . . ?
C38 N37 Ag7 133(2) . . ?
N36 N37 Ag7 119(2) . . ?
N37 C38 N39 113(3) . . ?
C38 N39 C40 102(3) . . ?
C38 N39 Ag9 131(3) . 2_676 ?
C40 N39 Ag9 125(2) . 2_676 ?
N36 C40 N39 112(3) . . ?
C45 N41 N42 108(2) . . ?
C45 N41 Ag9 134(2) . . ?
N42 N41 Ag9 117.0(18) . . ?
C43 N42 N41 103(2) . . ?
C43 N42 Ag15 124(3) . 2_666 ?
N41 N42 Ag15 131(3) . 2_666 ?
C43 N42 Ag13 140(2) . 2_666 ?
N41 N42 Ag13 116.7(17) . 2_666 ?
Ag15 N42 Ag13 19(3) 2_666 2_666 ?
N42 C43 N44 114(3) . . ?
C43 N44 C45 104(3) . . ?
C43 N44 Ag6 134(2) . . ?
C45 N44 Ag6 120(2) . . ?
N41 C45 N44 110(3) . . ?
C50 N46 N47 106(3) . . ?
C50 N46 Ag3 132(2) . . ?
N47 N46 Ag3 120.7(18) . . ?
C48 N47 N46 105(2) . . ?
C48 N47 Ag1 125(2) . . ?
N46 N47 Ag1 127.9(19) . . ?
N47 C48 N49 112(3) . . ?
C50 N49 C48 99(3) . . ?
C50 N49 Ag15 134(3) . . ?
C48 N49 Ag15 122(2) . . ?
C50 N49 Ag13 136(2) . . ?
C48 N49 Ag13 125(2) . . ?
Ag15 N49 Ag13 19(2) . . ?
N46 C50 N49 118(3) . . ?

loop_
_geom_bond_atom_site_label_1
_geom_bond_atom_site_label_2
_geom_bond_distance
_geom_bond_site_symmetry_2
_geom_bond_publ_flag
Si1 O3 1.54(4) . ?
Si1 O3 1.54(4) 2 ?
Si1 O2 1.57(3) . ?
Si1 O2 1.57(3) 2 ?
Si1 O1 1.63(3) . ?
Si1 O1 1.63(3) 2 ?
Si1 O4 1.66(3) 2 ?
Si1 O4 1.66(3) . ?
Si2 O33 1.53(4) . ?
Si2 O33 1.53(4) 2_766 ?
Si2 O34 1.59(4) . ?
Si2 O34 1.59(4) 2_766 ?
Si2 O32 1.61(5) 2_766 ?
Si2 O32 1.61(5) . ?
Si2 O31 1.64(4) . ?
Si2 O31 1.64(4) 2_766 ?
W1 O5 1.66(2) . ?
W1 O8 1.83(3) . ?
W1 O9 1.91(3) . ?
W1 O7 1.91(3) . ?
W1 O6 1.95(2) . ?
W1 O3 2.38(4) 2 ?
W1 O2 2.47(3) . ?
W2 O10 1.65(3) . ?
W2 O6 1.83(2) . ?
W2 O12 1.87(3) 2 ?
W2 O11 1.89(3) . ?
W2 O13 1.97(4) . ?
W2 O4 2.31(3) 2 ?
W2 O2 2.36(3) . ?
W3 O14 1.68(2) . ?
W3 O17 1.86(3) . ?
W3 O16 1.90(3) . ?
W3 O15 1.90(3) . ?
W3 O9 1.92(3) . ?
W3 O1 2.47(3) . ?
W3 O3 2.48(4) 2 ?
W4 O19 1.68(2) . ?
W4 O21 1.84(3) . ?
W4 O16 1.87(3) . ?
W4 O11 1.91(3) . ?
W4 O20 1.96(4) 2 ?
W4 O1 2.36(3) . ?
W4 O4 2.46(3) 2 ?
W5 O22 1.67(3) . ?
W5 O13 1.83(4) 2 ?
W5 O20 1.85(4) . ?
W5 O15 1.87(4) . ?
W5 O7 1.95(3) . ?
W5 O4 2.37(3) . ?
W5 O3 2.48(4) 2 ?
W6 O18 1.66(2) . ?
W6 O12 1.88(3) . ?
W6 O21 1.90(3) . ?
W6 O17 1.92(3) . ?
W6 O8 1.92(3) 2 ?
W6 O1 2.37(4) . ?
W6 O2 2.45(3) 2 ?
W7 O35 1.65(2) . ?
W7 O37 1.85(3) . ?
W7 O38 1.89(3) . ?
W7 O39 1.93(2) . ?
W7 O36 1.97(3) . ?
W7 O33 2.31(4) 2_766 ?
W7 O34 2.31(4) . ?
W8 O40 1.66(3) . ?
W8 O42 1.82(4) . ?
W8 O43 1.88(4) . ?
W8 O37 1.93(3) 2_766 ?
W8 O41 1.93(3) 2_766 ?
W8 O31 2.31(4) 2_766 ?
W8 O33 2.50(4) . ?
W9 O45 1.73(3) . ?
W9 O36 1.78(3) . ?
W9 O47 1.83(3) . ?
W9 O42 1.87(4) . ?
W9 O46 1.89(3) . ?
W9 O31 2.40(4) 2_766 ?
W9 O34 2.48(4) . ?
W10 O48 1.66(2) . ?
W10 O41 1.85(3) . ?
W10 O39 1.88(3) . ?
W10 O50 1.88(4) 2_766 ?
W10 O49 1.90(3) . ?
W10 O32 2.33(5) . ?
W11 O51 1.69(3) . ?
W11 O38 1.83(4) . ?
W11 O50 1.89(4) . ?
W11 O46 1.91(3) . ?
W11 O44 1.91(3) 2_766 ?
W11 O32 2.39(5) 2_766 ?
W11 O34 2.44(3) . ?
W12 O52 1.67(2) . ?
W12 O43 1.87(4) . ?
W12 O47 1.93(4) . ?
W12 O49 1.93(3) . ?
W12 O44 1.93(3) . ?
W12 O31 2.48(4) 2_766 ?
Ag1 N47 2.05(3) . ?
Ag1 N27 2.09(3) . ?
Ag1 Ag6 3.289(4) . ?
Ag2 N22 2.11(3) . ?
Ag2 N26 2.15(2) . ?
Ag2 Ag6 3.232(4) . ?
Ag3 N46 2.09(3) . ?
Ag3 N2 2.11(2) . ?
Ag3 Ag6 3.179(4) . ?
Ag4 N31 2.10(3) . ?
Ag4 N24 2.12(3) . ?
Ag5 N4 2.09(3) . ?
Ag5 N12 2.11(2) . ?
Ag5 Ag5 3.333(6) 2_565 ?
Ag6 N17 2.08(3) . ?
Ag6 N44 2.12(3) . ?
Ag7 N37 2.07(3) . ?
Ag7 N1 2.08(3) . ?
Ag7 Ag16 3.079(13) . ?
Ag9 N41 2.13(3) . ?
Ag9 N39 2.16(3) 2_676 ?
Ag9 Ag13 3.333(8) 2_666 ?
Ag10 N14 2.08(3) . ?
Ag10 N34 2.12(3) 1_444 ?
Ag11 N19 2.07(3) . ?
Ag11 N29 2.08(3) 2_665 ?
Ag12 N7 2.07(3) . ?
Ag12 N21 2.09(3) . ?
Ag12 Ag16 3.034(10) . ?
Ag8 N11 2.06(3) 2_675 ?
Ag8 N9 2.08(3) . ?
Ag13 Ag15 0.71(9) . ?
Ag13 N42 2.18(2) 2_666 ?
Ag13 N49 2.19(3) . ?
Ag13 N32 2.46(4) 2_666 ?
Ag13 Ag9 3.333(8) 2_666 ?
Ag15 N42 2.02(3) 2_666 ?
Ag15 N49 2.17(4) . ?
Ag15 O40 2.55(8) . ?
Ag14 Ag16 0.957(10) . ?
Ag14 N36 2.04(3) . ?
Ag14 N6 2.10(3) . ?
Ag16 N36 2.29(3) . ?
Ag16 N6 2.29(3) . ?
Ag16 N16 2.64(5) . ?
O2 O4 1.74(4) 2 ?
O2 O3 1.79(5) 2 ?
O2 W6 2.45(3) 2 ?
O3 O2 1.79(5) 2 ?
O3 W1 2.38(4) 2 ?
O3 W3 2.48(4) 2 ?
O3 W5 2.48(4) 2 ?
O4 O2 1.74(4) 2 ?
O4 W2 2.31(3) 2 ?
O4 W4 2.46(3) 2 ?
O8 W6 1.92(3) 2 ?
O12 W2 1.87(3) 2 ?
O13 W5 1.83(4) 2 ?
O20 W4 1.96(4) 2 ?
O31 W8 2.31(4) 2_766 ?
O31 W9 2.40(4) 2_766 ?
O31 W12 2.48(4) 2_766 ?
O32 W11 2.39(5) 2_766 ?
O33 O34 1.60(6) 2_766 ?
O33 W7 2.31(4) 2_766 ?
O34 O33 1.60(6) 2_766 ?
O37 W8 1.93(3) 2_766 ?
O41 W8 1.93(3) 2_766 ?
O44 W11 1.91(3) 2_766 ?
O50 W10 1.88(4) 2_766 ?
N1 C5 1.30(4) . ?
N1 N2 1.37(4) . ?
N2 C3 1.33(3) . ?
C3 N4 1.35(4) . ?
N4 C5 1.32(4) . ?
N6 C10 1.32(4) . ?
N6 N7 1.39(4) . ?
N7 C8 1.29(4) . ?
C8 N9 1.36(4) . ?
N9 C10 1.36(5) . ?
N11 C15 1.26(4) . ?
N11 N12 1.34(3) . ?
N11 Ag8 2.06(3) 2_675 ?
N12 C13 1.38(3) . ?
C13 N14 1.41(3) . ?
N14 C15 1.32(4) . ?
N16 C20 1.29(5) . ?
N16 N17 1.41(5) . ?
N17 C18 1.38(4) . ?
C18 N19 1.37(5) . ?
N19 C20 1.39(6) . ?
N21 C25 1.33(4) . ?
N21 N22 1.40(3) . ?
N22 C23 1.28(4) . ?
C23 N24 1.33(4) . ?
N24 C25 1.30(5) . ?
N26 C30 1.21(4) . ?
N26 N27 1.39(4) . ?
N27 C28 1.36(4) . ?
C28 N29 1.34(4) . ?
N29 C30 1.37(4) . ?
N29 Ag11 2.08(3) 2_665 ?
N31 C35 1.30(5) . ?
N31 N32 1.36(4) . ?
N32 C33 1.38(5) . ?
N32 Ag13 2.46(4) 2_666 ?
C33 N34 1.23(5) . ?
N34 C35 1.38(5) . ?
N34 Ag10 2.12(3) 1_666 ?
N36 C40 1.31(5) . ?
N36 N37 1.38(4) . ?
N37 C38 1.27(4) . ?
C38 N39 1.34(4) . ?
N39 C40 1.39(5) . ?
N39 Ag9 2.16(3) 2_676 ?
N41 C45 1.31(4) . ?
N41 N42 1.38(3) . ?
N42 C43 1.31(4) . ?
N42 Ag15 2.02(3) 2_666 ?
N42 Ag13 2.18(2) 2_666 ?
C43 N44 1.32(4) . ?
N44 C45 1.34(4) . ?
N46 C50 1.26(4) . ?
N46 N47 1.37(4) . ?
N47 C48 1.35(4) . ?
C48 N49 1.38(4) . ?
N49 C50 1.33(4) . ?
